data_4318737
loop_
_publ_author_name
'Michael U. Triller'
'Wen-Yuan Hsieh'
'Vincent L. Pecoraro'
'Annette Rompel'
'Bernt Krebs'

_publ_contact_author
;
        Krebs, Bernt
     Institut f\"ur Anorganische und Analytische Chemie
          Universit\"at M\"unster
          Wilhelm-Klemm-Strasse 8
          48149 M\"unster
          Bundesrepublik Deutschland

    Pecoraro, Vincent L.
        Department of Chemistry
        The University of Michigan
        Ann Arbor, Michigan 48109-1055
        United States of America
;
_publ_contact_author_email krebs@uni-muenster.de,vlpec@umich.edu
_publ_contact_author_fax '+49 251 8338366 or 734 647-4865'
_publ_contact_author_phone '+49 251 8333131 or 734 763-1519'
_publ_section_title
;
 Preparation of Highly Efficient Manganese Catalase Mimics
;
_journal_name_full 'Inorganic Chemistry'
_journal_page_first 5544
_journal_page_last 5554
_journal_paper_doi 10.1021/ic025897a
_journal_volume 41
_journal_year 2002
_chemical_formula_moiety '[Mn(bpia)(\m-OAc)]2(ClO4)2'
_chemical_formula_sum 'C38 H44 Cl2 Mn2 N10 O12'
_chemical_formula_weight 1013.61
_chemical_melting_point ?
_chemical_name_common manganese(II)diacetatodimer
_chemical_name_systematic
; 
 dimanganesedi(mu-acetato)(bis(picolyl)-N-methyl-imidazol-2-yl)diperchlorate
;
_space_group_IT_number 2
_symmetry_cell_setting triclinic
_symmetry_space_group_name_Hall '-P 1'
_symmetry_space_group_name_H-M 'P -1'
_atom_sites_solution_hydrogens geom
_atom_sites_solution_primary direct
_atom_sites_solution_secondary difmap
_audit_creation_method SHELXL-97
_cell_angle_alpha 107.79(3)
_cell_angle_beta 100.10(3)
_cell_angle_gamma 94.12(3)
_cell_formula_units_Z 1
_cell_length_a 7.892(2)
_cell_length_b 10.706(2)
_cell_length_c 14.051(3)
_cell_measurement_temperature 158(2)
_cell_volume 1102.9(5)
_computing_cell_refinement 'Bruker SMART'
_computing_data_collection 'Bruker SMART'
_computing_data_reduction 'Bruker SHELTXL'
_computing_structure_refinement 'SHELXL-97 (Sheldrick, 1997)'
_computing_structure_solution 'SHELXS-97 (Sheldrick, 1990)'
_diffrn_ambient_temperature 158(2)
_diffrn_measured_fraction_theta_full 0.962
_diffrn_measured_fraction_theta_max 0.962
_diffrn_measurement_device_type 'Siemens Smart 1K CCD'
_diffrn_measurement_method 'phi and omega scans'
_diffrn_radiation_monochromator graphite
_diffrn_radiation_source 'fine-focus sealed tube'
_diffrn_radiation_type MoK\a
_diffrn_radiation_wavelength 0.71073
_diffrn_reflns_av_R_equivalents 0.0236
_diffrn_reflns_av_sigmaI/netI 0.0214
_diffrn_reflns_limit_h_max 9
_diffrn_reflns_limit_h_min -9
_diffrn_reflns_limit_k_max 9
_diffrn_reflns_limit_k_min -13
_diffrn_reflns_limit_l_max 17
_diffrn_reflns_limit_l_min -17
_diffrn_reflns_number 6432
_diffrn_reflns_theta_full 26.38
_diffrn_reflns_theta_max 26.38
_diffrn_reflns_theta_min 1.56
_exptl_absorpt_coefficient_mu 0.766
_exptl_absorpt_correction_type multi-scan
_exptl_absorpt_process_details 'Blessing, Acta Cryst. (1995) A51, 33-38.'
_exptl_crystal_colour yellow
_exptl_crystal_density_diffrn 1.526
_exptl_crystal_density_meas ?
_exptl_crystal_density_method 'not measured'
_exptl_crystal_description rectangular
_exptl_crystal_F_000 522
_exptl_crystal_size_max 0.42
_exptl_crystal_size_mid 0.40
_exptl_crystal_size_min 0.40
_refine_diff_density_max 0.533
_refine_diff_density_min -0.493
_refine_diff_density_rms 0.066
_refine_ls_extinction_coef 0.000
_refine_ls_extinction_method none
_refine_ls_goodness_of_fit_ref 1.078
_refine_ls_hydrogen_treatment mixed
_refine_ls_matrix_type full
_refine_ls_number_parameters 289
_refine_ls_number_reflns 4346
_refine_ls_number_restraints 0
_refine_ls_restrained_S_all 1.078
_refine_ls_R_factor_all 0.0403
_refine_ls_R_factor_gt 0.0367
_refine_ls_shift/su_max 0.001
_refine_ls_shift/su_mean 0.000
_refine_ls_structure_factor_coef Fsqd
_refine_ls_weighting_details 'calc w=1/[\s^2^(Fo^2^)+(0.0688P)^2^+0.4038P] where P=(Fo^2^+2Fc^2^)/3'
_refine_ls_weighting_scheme calc
_refine_ls_wR_factor_gt 0.1055
_refine_ls_wR_factor_ref 0.1076
_reflns_number_gt 3901
_reflns_number_total 4346
_reflns_threshold_expression >2sigma(I)
_cod_data_source_file ic025897a_s2_1.cif
_cod_data_source_block 1
_cod_depositor_comments
;
The following automatic conversions were performed:

'_chemical_melting_point' value 'not measured' was changed to '?' -
the value is undefined or not given.

Automatic conversion script
Id: cif_fix_values 1569 2011-02-09 13:29:24Z adriana 

The following automatic conversions were performed:

'_exptl_crystal_density_meas' value 'not measured' was changed to '?'
- the value is perceived as not measured.

Automatic conversion script
Id: cif_fix_values 3008 2015-01-20 13:52:24Z robertas 

The following automatic conversions were performed:
data name '_publ_contact_autor' replaced with '_publ_contact_author'
as specified in the replacement file
'/home/antanas/src/cod-tools/trunk/data/replacement-values/replacement_tags.lst'.

Automatic conversion script
Id: cif_correct_tags 4998 2017-03-02 13:24:31Z antanas 
;
_cod_original_cell_volume 1102.9(4)
_cod_database_code 4318737

loop_
_symmetry_equiv_pos_as_xyz
'x, y, z'
'-x, -y, -z'

loop_
_atom_site_label
_atom_site_type_symbol
_atom_site_fract_x
_atom_site_fract_y
_atom_site_fract_z
_atom_site_U_iso_or_equiv
_atom_site_adp_type
_atom_site_occupancy
_atom_site_symmetry_multiplicity
_atom_site_calc_flag
_atom_site_refinement_flags
_atom_site_disorder_assembly
_atom_site_disorder_group
Mn1 Mn 0.42692(4) 0.04216(3) 0.63928(2) 0.02212(11) Uani 1 1 d . . .
O1 O 0.67813(19) -0.00039(15) 0.61496(12) 0.0342(3) Uani 1 1 d . . .
O2 O 0.3320(2) 0.14374(15) 0.54023(11) 0.0313(3) Uani 1 1 d . . .
N1 N 0.4457(2) -0.04838(15) 0.77692(12) 0.0227(3) Uani 1 1 d . . .
N2 N 0.3276(2) -0.17126(16) 0.57013(12) 0.0264(4) Uani 1 1 d . . .
N3 N 0.3144(2) -0.37536(17) 0.57603(14) 0.0336(4) Uani 1 1 d . . .
N4 N 0.2041(2) 0.11597(17) 0.72216(13) 0.0258(3) Uani 1 1 d . . .
N5 N 0.5721(2) 0.20822(17) 0.78462(13) 0.0266(4) Uani 1 1 d . . .
C1 C 0.4664(3) -0.1895(2) 0.73687(15) 0.0285(4) Uani 1 1 d . . .
H1B H 0.4229 -0.2380 0.7794 0.034 Uiso 1 1 calc R . .
H1C H 0.5908 -0.1990 0.7392 0.034 Uiso 1 1 calc R . .
C2 C 0.3659(3) -0.2458(2) 0.62870(15) 0.0269(4) Uani 1 1 d . . .
C3 C 0.2481(3) -0.2572(2) 0.47444(16) 0.0334(5) Uani 1 1 d . . .
H3A H 0.2069 -0.2318 0.4163 0.040 Uiso 1 1 calc R . .
C4 C 0.2382(3) -0.3835(2) 0.47650(18) 0.0401(5) Uani 1 1 d . . .
H4A H 0.1893 -0.4616 0.4213 0.048 Uiso 1 1 calc R . .
C5 C 0.3353(4) -0.4862(2) 0.6147(2) 0.0460(6) Uani 1 1 d . . .
H5A H 0.3938 -0.4529 0.6869 0.069 Uiso 1 1 calc R . .
H5B H 0.4052 -0.5460 0.5755 0.069 Uiso 1 1 calc R . .
H5C H 0.2209 -0.5341 0.6078 0.069 Uiso 1 1 calc R . .
C6 C 0.2818(3) -0.0349(2) 0.81520(15) 0.0273(4) Uani 1 1 d . . .
H6A H 0.3052 -0.0323 0.8874 0.033 Uiso 1 1 calc R . .
H6B H 0.1966 -0.1142 0.7754 0.033 Uiso 1 1 calc R . .
C7 C 0.2025(2) 0.08681(19) 0.80836(15) 0.0249(4) Uani 1 1 d . . .
C8 C 0.1257(3) 0.1618(2) 0.88525(16) 0.0315(5) Uani 1 1 d . . .
H8A H 0.1259 0.1394 0.9457 0.038 Uiso 1 1 calc R . .
C9 C 0.0492(3) 0.2696(2) 0.87213(18) 0.0369(5) Uani 1 1 d . . .
H9A H -0.0027 0.3225 0.9238 0.044 Uiso 1 1 calc R . .
C10 C 0.0493(3) 0.2990(2) 0.78327(18) 0.0349(5) Uani 1 1 d . . .
H10A H -0.0029 0.3720 0.7723 0.042 Uiso 1 1 calc R . .
C11 C 0.1272(3) 0.2197(2) 0.71043(16) 0.0299(4) Uani 1 1 d . . .
H11A H 0.1264 0.2396 0.6489 0.036 Uiso 1 1 calc R . .
C12 C 0.5983(3) 0.0280(2) 0.85493(15) 0.0284(4) Uani 1 1 d . . .
H12A H 0.7051 -0.0035 0.8338 0.034 Uiso 1 1 calc R . .
H12B H 0.5931 0.0127 0.9205 0.034 Uiso 1 1 calc R . .
C13 C 0.6066(2) 0.1741(2) 0.87025(15) 0.0255(4) Uani 1 1 d . . .
C14 C 0.6547(3) 0.2685(2) 0.96662(17) 0.0334(5) Uani 1 1 d . . .
H14A H 0.6775 0.2418 1.0257 0.040 Uiso 1 1 calc R . .
C15 C 0.6693(3) 0.4007(2) 0.97614(19) 0.0389(5) Uani 1 1 d . . .
H15A H 0.7024 0.4665 1.0415 0.047 Uiso 1 1 calc R . .
C16 C 0.6348(3) 0.4354(2) 0.8892(2) 0.0381(5) Uani 1 1 d . . .
H16A H 0.6434 0.5260 0.8935 0.046 Uiso 1 1 calc R . .
C17 C 0.5875(3) 0.3375(2) 0.79521(18) 0.0318(5) Uani 1 1 d . . .
H17A H 0.5648 0.3628 0.7355 0.038 Uiso 1 1 calc R . .
C18 C 0.2741(3) 0.0983(2) 0.44507(15) 0.0248(4) Uani 1 1 d . . .
C19 C 0.1368(3) 0.1663(3) 0.39971(19) 0.0420(6) Uani 1 1 d . . .
H19A H 0.1116 0.2408 0.4539 0.063 Uiso 1 1 calc R . .
H19B H 0.0309 0.1033 0.3668 0.063 Uiso 1 1 calc R . .
H19C H 0.1786 0.1991 0.3489 0.063 Uiso 1 1 calc R . .
Cl1 Cl 0.93193(6) -0.32333(5) 0.80965(4) 0.02702(13) Uani 1 1 d . . .
O3 O 0.9694(2) -0.38366(18) 0.88740(14) 0.0470(4) Uani 1 1 d . . .
O4 O 1.0621(3) -0.34376(19) 0.74864(18) 0.0577(6) Uani 1 1 d . . .
O5 O 0.9292(2) -0.18386(15) 0.85505(13) 0.0429(4) Uani 1 1 d . . .
O6 O 0.7651(2) -0.38388(18) 0.74523(13) 0.0431(4) Uani 1 1 d . . .

loop_
_atom_site_aniso_label
_atom_site_aniso_U_11
_atom_site_aniso_U_22
_atom_site_aniso_U_33
_atom_site_aniso_U_23
_atom_site_aniso_U_13
_atom_site_aniso_U_12
Mn1 0.02700(18) 0.02471(18) 0.01859(17) 0.00866(12) 0.00942(12) 0.00995(12)
O1 0.0302(8) 0.0352(8) 0.0369(8) 0.0060(7) 0.0141(6) 0.0096(6)
O2 0.0388(8) 0.0377(8) 0.0248(7) 0.0160(6) 0.0108(6) 0.0156(7)
N1 0.0263(8) 0.0219(8) 0.0216(8) 0.0083(6) 0.0061(6) 0.0049(6)
N2 0.0286(9) 0.0268(8) 0.0239(8) 0.0053(7) 0.0094(7) 0.0068(7)
N3 0.0376(10) 0.0231(9) 0.0373(10) 0.0031(7) 0.0116(8) 0.0064(7)
N4 0.0271(8) 0.0278(8) 0.0244(8) 0.0081(7) 0.0092(6) 0.0088(7)
N5 0.0275(8) 0.0261(8) 0.0281(9) 0.0087(7) 0.0098(7) 0.0070(7)
C1 0.0363(11) 0.0237(10) 0.0276(10) 0.0095(8) 0.0078(8) 0.0093(8)
C2 0.0271(10) 0.0251(10) 0.0278(10) 0.0049(8) 0.0100(8) 0.0061(8)
C3 0.0339(11) 0.0392(12) 0.0236(10) 0.0034(9) 0.0074(8) 0.0092(9)
C4 0.0397(13) 0.0365(12) 0.0323(12) -0.0058(9) 0.0078(9) 0.0044(10)
C5 0.0571(16) 0.0252(11) 0.0544(15) 0.0100(10) 0.0124(12) 0.0087(11)
C6 0.0319(10) 0.0305(10) 0.0236(9) 0.0111(8) 0.0121(8) 0.0053(8)
C7 0.0227(9) 0.0270(10) 0.0238(9) 0.0056(8) 0.0072(7) 0.0020(8)
C8 0.0283(10) 0.0392(12) 0.0274(10) 0.0074(9) 0.0134(8) 0.0040(9)
C9 0.0280(11) 0.0396(12) 0.0372(12) -0.0012(10) 0.0147(9) 0.0078(9)
C10 0.0288(11) 0.0323(11) 0.0417(12) 0.0056(9) 0.0116(9) 0.0110(9)
C11 0.0297(10) 0.0313(11) 0.0320(11) 0.0112(9) 0.0105(8) 0.0120(8)
C12 0.0296(10) 0.0299(10) 0.0257(10) 0.0118(8) 0.0012(8) 0.0040(8)
C13 0.0220(9) 0.0279(10) 0.0254(10) 0.0065(8) 0.0067(7) 0.0024(8)
C14 0.0268(10) 0.0369(12) 0.0304(11) 0.0018(9) 0.0083(8) 0.0004(9)
C15 0.0301(11) 0.0324(11) 0.0451(13) -0.0021(10) 0.0117(10) 0.0012(9)
C16 0.0308(11) 0.0260(11) 0.0571(15) 0.0077(10) 0.0181(10) 0.0045(9)
C17 0.0313(11) 0.0303(11) 0.0417(12) 0.0170(9) 0.0165(9) 0.0089(9)
C18 0.0240(9) 0.0299(10) 0.0285(10) 0.0156(8) 0.0135(8) 0.0076(8)
C19 0.0478(14) 0.0440(14) 0.0345(12) 0.0136(10) 0.0018(10) 0.0207(11)
Cl1 0.0297(3) 0.0253(3) 0.0289(3) 0.01001(19) 0.00999(19) 0.00633(19)
O3 0.0507(10) 0.0475(10) 0.0448(10) 0.0271(8) -0.0042(8) 0.0000(8)
O4 0.0619(12) 0.0427(10) 0.0839(15) 0.0196(10) 0.0525(12) 0.0164(9)
O5 0.0555(10) 0.0244(8) 0.0470(10) 0.0038(7) 0.0196(8) 0.0077(7)
O6 0.0415(9) 0.0429(9) 0.0384(9) 0.0103(7) -0.0039(7) 0.0057(7)

loop_
_atom_type_symbol
_atom_type_description
_atom_type_scat_dispersion_real
_atom_type_scat_dispersion_imag
_atom_type_scat_source
C C 0.0033 0.0016 'International Tables Vol C Tables 4.2.6.8 and 6.1.1.4'
H H 0.0000 0.0000 'International Tables Vol C Tables 4.2.6.8 and 6.1.1.4'
N N 0.0061 0.0033 'International Tables Vol C Tables 4.2.6.8 and 6.1.1.4'
O O 0.0106 0.0060 'International Tables Vol C Tables 4.2.6.8 and 6.1.1.4'
Cl Cl 0.1484 0.1585 'International Tables Vol C Tables 4.2.6.8 and 6.1.1.4'
Mn Mn 0.3368 0.7283 'International Tables Vol C Tables 4.2.6.8 and 6.1.1.4'

loop_
_geom_angle_atom_site_label_1
_geom_angle_atom_site_label_2
_geom_angle_atom_site_label_3
_geom_angle
_geom_angle_site_symmetry_1
_geom_angle_site_symmetry_3
_geom_angle_publ_flag
O2 Mn1 O1 107.37(6) . . ?
O2 Mn1 N2 109.93(7) . . ?
O1 Mn1 N2 89.56(7) . . ?
O2 Mn1 N5 103.65(6) . . ?
O1 Mn1 N5 85.59(7) . . ?
N2 Mn1 N5 145.96(6) . . ?
O2 Mn1 N4 85.18(6) . . ?
O1 Mn1 N4 160.74(6) . . ?
N2 Mn1 N4 100.00(7) . . ?
N5 Mn1 N4 77.11(7) . . ?
O2 Mn1 N1 159.16(6) . . ?
O1 Mn1 N1 93.12(6) . . ?
N2 Mn1 N1 73.13(6) . . ?
N5 Mn1 N1 73.53(6) . . ?
N4 Mn1 N1 74.03(6) . . ?
C18 O1 Mn1 131.25(14) 2_656 . ?
C18 O2 Mn1 128.39(13) . . ?
C12 N1 C1 111.64(16) . . ?
C12 N1 C6 112.43(15) . . ?
C1 N1 C6 109.84(15) . . ?
C12 N1 Mn1 106.18(11) . . ?
C1 N1 Mn1 108.31(11) . . ?
C6 N1 Mn1 108.23(11) . . ?
C2 N2 C3 106.23(18) . . ?
C2 N2 Mn1 116.21(13) . . ?
C3 N2 Mn1 137.09(15) . . ?
C2 N3 C4 106.88(19) . . ?
C2 N3 C5 126.9(2) . . ?
C4 N3 C5 126.2(2) . . ?
C7 N4 C11 118.15(17) . . ?
C7 N4 Mn1 115.42(13) . . ?
C11 N4 Mn1 121.72(14) . . ?
C17 N5 C13 117.72(18) . . ?
C17 N5 Mn1 124.65(15) . . ?
C13 N5 Mn1 115.73(13) . . ?
N1 C1 C2 108.95(16) . . ?
N2 C2 N3 111.26(18) . . ?
N2 C2 C1 122.40(18) . . ?
N3 C2 C1 126.17(19) . . ?
C4 C3 N2 109.5(2) . . ?
C3 C4 N3 106.2(2) . . ?
N1 C6 C7 113.68(16) . . ?
N4 C7 C8 121.88(19) . . ?
N4 C7 C6 116.03(17) . . ?
C8 C7 C6 122.05(18) . . ?
C9 C8 C7 119.0(2) . . ?
C10 C9 C8 119.2(2) . . ?
C9 C10 C11 118.4(2) . . ?
N4 C11 C10 123.3(2) . . ?
N1 C12 C13 111.66(16) . . ?
N5 C13 C14 121.87(19) . . ?
N5 C13 C12 116.18(17) . . ?
C14 C13 C12 121.89(19) . . ?
C15 C14 C13 119.7(2) . . ?
C16 C15 C14 118.5(2) . . ?
C15 C16 C17 119.4(2) . . ?
N5 C17 C16 122.8(2) . . ?
O1 C18 O2 125.10(19) 2_656 . ?
O1 C18 C19 117.37(19) 2_656 . ?
O2 C18 C19 117.53(18) . . ?
O3 Cl1 O5 110.17(11) . . ?
O3 Cl1 O4 109.56(13) . . ?
O5 Cl1 O4 109.53(11) . . ?
O3 Cl1 O6 108.99(11) . . ?
O5 Cl1 O6 109.59(11) . . ?
O4 Cl1 O6 108.96(13) . . ?

loop_
_geom_bond_atom_site_label_1
_geom_bond_atom_site_label_2
_geom_bond_distance
_geom_bond_site_symmetry_2
_geom_bond_publ_flag
Mn1 O2 2.0873(15) . ?
Mn1 O1 2.1277(16) . ?
Mn1 N2 2.2131(19) . ?
Mn1 N5 2.305(2) . ?
Mn1 N4 2.3298(18) . ?
Mn1 N1 2.4016(17) . ?
O1 C18 1.257(3) 2_656 ?
O2 C18 1.261(3) . ?
N1 C12 1.472(3) . ?
N1 C1 1.474(2) . ?
N1 C6 1.486(2) . ?
N2 C2 1.325(3) . ?
N2 C3 1.383(3) . ?
N3 C2 1.350(3) . ?
N3 C4 1.396(3) . ?
N3 C5 1.456(3) . ?
N4 C7 1.342(3) . ?
N4 C11 1.343(3) . ?
N5 C17 1.340(3) . ?
N5 C13 1.350(3) . ?
C1 C2 1.501(3) . ?
C3 C4 1.358(3) . ?
C6 C7 1.507(3) . ?
C7 C8 1.396(3) . ?
C8 C9 1.386(3) . ?
C9 C10 1.378(3) . ?
C10 C11 1.382(3) . ?
C12 C13 1.508(3) . ?
C13 C14 1.388(3) . ?
C14 C15 1.374(3) . ?
C15 C16 1.372(4) . ?
C16 C17 1.381(3) . ?
C18 O1 1.257(3) 2_656 ?
C18 C19 1.505(3) . ?
Cl1 O3 1.4294(17) . ?
Cl1 O5 1.4368(16) . ?
Cl1 O4 1.4368(18) . ?
Cl1 O6 1.4400(19) . ?
